data_2221023
loop_
_publ_author_name
'Ranjith, S.'
'Sugumar, P.'
'Sureshbabu, R.'
'Mohanakrishnan, A. K.'
'Ponnuswamy, M. N.'

_publ_section_title
;
 Ethyl 2-[<i>N</i>-(2-formylphenyl)benzenesulfonamido]acetate
;
_journal_coeditor_code CI2739
_journal_issue 3
_journal_name_full 'Acta Crystallographica Section E'
_journal_page_first o483
_journal_paper_doi 10.1107/S160053680900292X
_journal_volume 65
_journal_year 2009
_chemical_formula_iupac 'C17 H17 N O5 S'
_chemical_formula_moiety 'C17 H17 N O5 S'
_chemical_formula_sum 'C17 H17 N O5 S'
_chemical_formula_weight 347.38
_chemical_name_systematic
;
Ethyl 2-[<i>N</i>-(2-formylphenyl)benzenesulfonamido]acetate
;
_space_group_IT_number 19
_symmetry_cell_setting orthorhombic
_symmetry_space_group_name_Hall 'P 2ac 2ab'
_symmetry_space_group_name_H-M 'P 21 21 21'
_atom_sites_solution_hydrogens geom
_atom_sites_solution_primary direct
_atom_sites_solution_secondary difmap
_audit_creation_method SHELXL-97
_cell_angle_alpha 90.00
_cell_angle_beta 90.00
_cell_angle_gamma 90.00
_cell_formula_units_Z 4
_cell_length_a 11.3512(6)
_cell_length_b 11.7820(6)
_cell_length_c 12.8045(6)
_cell_measurement_reflns_used 5831
_cell_measurement_temperature 293(2)
_cell_measurement_theta_max 31.92
_cell_measurement_theta_min 2.35
_cell_volume 1712.47(15)
_computing_cell_refinement 'SAINT (Bruker, 2004)'
_computing_data_collection 'APEX2 (Bruker, 2004)'
_computing_data_reduction 'SAINT (Bruker, 2004'
_computing_molecular_graphics 'ORTEP-3 (Farrugia, 1997)'
_computing_publication_material 'SHELXL97 (Sheldrick, 2008) and PLATON (Spek, 2003)'
_computing_structure_refinement 'SHELXL97 (Sheldrick, 2008)'
_computing_structure_solution 'SHELXS97 (Sheldrick, 2008)'
_diffrn_ambient_temperature 293(2)
_diffrn_measured_fraction_theta_full 1.000
_diffrn_measured_fraction_theta_max 0.995
_diffrn_measurement_device_type 'Bruker APEXII CCD area-detector'
_diffrn_measurement_method '\w and \f'
_diffrn_radiation_monochromator graphite
_diffrn_radiation_source 'fine-focus sealed tube'
_diffrn_radiation_type MoK\a
_diffrn_radiation_wavelength 0.71073
_diffrn_reflns_av_R_equivalents 0.0244
_diffrn_reflns_av_sigmaI/netI 0.0365
_diffrn_reflns_limit_h_max 16
_diffrn_reflns_limit_h_min -16
_diffrn_reflns_limit_k_max 14
_diffrn_reflns_limit_k_min -17
_diffrn_reflns_limit_l_max 17
_diffrn_reflns_limit_l_min -19
_diffrn_reflns_number 13978
_diffrn_reflns_theta_full 25.00
_diffrn_reflns_theta_max 31.92
_diffrn_reflns_theta_min 2.35
_diffrn_standards_number 0
_exptl_absorpt_coefficient_mu 0.215
_exptl_absorpt_correction_T_max 0.960
_exptl_absorpt_correction_T_min 0.948
_exptl_absorpt_correction_type multi-scan
_exptl_absorpt_process_details '(SADABS; Sheldrick, 1996)'
_exptl_crystal_colour white
_exptl_crystal_density_diffrn 1.347
_exptl_crystal_density_method 'not measured'
_exptl_crystal_description block
_exptl_crystal_F_000 728
_exptl_crystal_size_max 0.25
_exptl_crystal_size_mid 0.22
_exptl_crystal_size_min 0.19
_refine_diff_density_max 0.288
_refine_diff_density_min -0.253
_refine_ls_abs_structure_details 'Flack (1983), 2533 Friedel pairs'
_refine_ls_abs_structure_Flack 0.04(6)
_refine_ls_extinction_method none
_refine_ls_goodness_of_fit_ref 1.017
_refine_ls_hydrogen_treatment constr
_refine_ls_matrix_type full
_refine_ls_number_parameters 218
_refine_ls_number_reflns 5831
_refine_ls_number_restraints 2
_refine_ls_restrained_S_all 1.017
_refine_ls_R_factor_all 0.0796
_refine_ls_R_factor_gt 0.0418
_refine_ls_shift/su_max 0.001
_refine_ls_shift/su_mean 0.000
_refine_ls_structure_factor_coef Fsqd
_refine_ls_weighting_details 'calc w=1/[\s^2^(Fo^2^)+(0.0543P)^2^+0.0353P] where P=(Fo^2^+2Fc^2^)/3'
_refine_ls_weighting_scheme calc
_refine_ls_wR_factor_gt 0.0958
_refine_ls_wR_factor_ref 0.1094
_reflns_number_gt 3738
_reflns_number_total 5831
_reflns_threshold_expression I>2\s(I)
_cod_data_source_file ci2739.cif
_cod_data_source_block I
_cod_database_code 2221023
_cod_database_fobs_code 2221023

loop_
_symmetry_equiv_pos_as_xyz
'x, y, z'
'-x+1/2, -y, z+1/2'
'-x, y+1/2, -z+1/2'
'x+1/2, -y+1/2, -z'

loop_
_atom_site_type_symbol
_atom_site_label
_atom_site_fract_x
_atom_site_fract_y
_atom_site_fract_z
_atom_site_U_iso_or_equiv
_atom_site_adp_type
_atom_site_calc_flag
_atom_site_refinement_flags
_atom_site_occupancy
_atom_site_disorder_assembly
_atom_site_disorder_group
C C1 0.6483(2) 0.49883(17) 0.57621(17) 0.0725(5) Uani d U 1 . .
H H1 0.6643 0.5535 0.6266 0.087 Uiso calc R 1 . .
C C2 0.7343(2) 0.46784(15) 0.50573(16) 0.0599(4) Uani d U 1 . .
H H2 0.8076 0.5030 0.5079 0.072 Uiso calc R 1 . .
C C3 0.71222(15) 0.38413(13) 0.43117(13) 0.0455(4) Uani d . 1 . .
C C4 0.60095(14) 0.33360(13) 0.42953(13) 0.0439(4) Uani d . 1 . .
C C5 0.51443(18) 0.36705(17) 0.49915(16) 0.0601(5) Uani d . 1 . .
H H5 0.4401 0.3341 0.4965 0.072 Uiso calc R 1 . .
C C6 0.5388(2) 0.44896(19) 0.57199(17) 0.0749(5) Uani d U 1 . .
H H6 0.4807 0.4711 0.6190 0.090 Uiso calc R 1 . .
C C7 0.80521(16) 0.35124(16) 0.35744(16) 0.0541(4) Uani d . 1 . .
H H7 0.7922 0.2885 0.3149 0.065 Uiso calc R 1 . .
C C8 0.38129(14) 0.27847(14) 0.23805(13) 0.0441(3) Uani d . 1 . .
C C9 0.31891(18) 0.18498(16) 0.20531(16) 0.0567(5) Uani d . 1 . .
H H9 0.3582 0.1211 0.1807 0.068 Uiso calc R 1 . .
C C10 0.1974(2) 0.18686(19) 0.20932(19) 0.0706(6) Uani d . 1 . .
H H10 0.1544 0.1243 0.1867 0.085 Uiso calc R 1 . .
C C11 0.14047(18) 0.2805(2) 0.24649(18) 0.0712(6) Uani d . 1 . .
H H11 0.0586 0.2811 0.2499 0.085 Uiso calc R 1 . .
C C12 0.20264(19) 0.37386(19) 0.27891(17) 0.0684(6) Uani d . 1 . .
H H12 0.1627 0.4371 0.3041 0.082 Uiso calc R 1 . .
C C13 0.32368(18) 0.37453(15) 0.27450(15) 0.0554(4) Uani d . 1 . .
H H13 0.3661 0.4381 0.2955 0.066 Uiso calc R 1 . .
C C14 0.54399(17) 0.13373(14) 0.39808(16) 0.0540(4) Uani d . 1 . .
H H14A 0.5015 0.0911 0.3453 0.065 Uiso calc R 1 . .
H H14B 0.4919 0.1444 0.4573 0.065 Uiso calc R 1 . .
C C15 0.65056(17) 0.06720(14) 0.43210(14) 0.0493(4) Uani d . 1 . .
C C16 0.7056(2) -0.10263(15) 0.51699(17) 0.0665(6) Uani d . 1 . .
H H16A 0.7630 -0.0624 0.5592 0.080 Uiso calc R 1 . .
H H16B 0.7459 -0.1367 0.4580 0.080 Uiso calc R 1 . .
C C17 0.6456(3) -0.1912(2) 0.5801(3) 0.1116(11) Uani d . 1 . .
H H17A 0.6075 -0.1565 0.6389 0.167 Uiso calc R 1 . .
H H17B 0.7026 -0.2453 0.6044 0.167 Uiso calc R 1 . .
H H17C 0.5879 -0.2292 0.5378 0.167 Uiso calc R 1 . .
N N1 0.57707(12) 0.24388(11) 0.35598(11) 0.0472(3) Uani d . 1 . .
O O1 0.89698(13) 0.40067(14) 0.34903(16) 0.0853(5) Uani d . 1 . .
O O2 0.58147(12) 0.38549(11) 0.21580(11) 0.0643(4) Uani d . 1 . .
O O3 0.57026(13) 0.18131(14) 0.17302(12) 0.0758(4) Uani d . 1 . .
O O4 0.75012(13) 0.09354(12) 0.41701(15) 0.0768(5) Uani d . 1 . .
O O5 0.61509(11) -0.02585(10) 0.48124(11) 0.0592(3) Uani d . 1 . .
S S1 0.53632(4) 0.27483(4) 0.23629(3) 0.04953(12) Uani d . 1 . .

loop_
_atom_site_aniso_label
_atom_site_aniso_U_11
_atom_site_aniso_U_22
_atom_site_aniso_U_33
_atom_site_aniso_U_12
_atom_site_aniso_U_13
_atom_site_aniso_U_23
C1 0.1104(14) 0.0522(10) 0.0549(11) 0.0040(10) -0.0043(10) -0.0089(9)
C2 0.0728(13) 0.0477(9) 0.0593(10) -0.0020(9) -0.0145(8) 0.0032(8)
C3 0.0469(9) 0.0410(8) 0.0484(8) 0.0041(7) -0.0058(7) 0.0073(7)
C4 0.0445(9) 0.0421(8) 0.0451(8) 0.0043(7) -0.0039(7) 0.0069(7)
C5 0.0544(11) 0.0629(11) 0.0629(11) 0.0072(9) 0.0080(9) 0.0063(9)
C6 0.0906(13) 0.0731(12) 0.0611(11) 0.0163(12) 0.0180(13) -0.0021(10)
C7 0.0456(10) 0.0544(10) 0.0624(11) 0.0023(9) -0.0015(8) 0.0070(8)
C8 0.0436(8) 0.0493(8) 0.0395(7) 0.0012(7) -0.0038(6) -0.0011(8)
C9 0.0585(12) 0.0463(9) 0.0653(12) 0.0026(9) -0.0056(9) -0.0044(8)
C10 0.0562(12) 0.0676(12) 0.0879(15) -0.0114(11) -0.0087(11) 0.0002(11)
C11 0.0472(10) 0.0903(16) 0.0763(14) 0.0025(11) 0.0026(10) -0.0014(13)
C12 0.0615(12) 0.0784(14) 0.0653(12) 0.0238(11) -0.0038(10) -0.0146(11)
C13 0.0579(11) 0.0552(10) 0.0532(9) 0.0078(8) -0.0074(8) -0.0093(8)
C14 0.0459(10) 0.0443(8) 0.0719(10) -0.0015(8) -0.0038(9) 0.0079(8)
C15 0.0518(10) 0.0414(8) 0.0546(9) -0.0014(8) -0.0071(8) -0.0024(8)
C16 0.0828(15) 0.0493(9) 0.0674(12) 0.0114(10) -0.0237(11) 0.0029(9)
C17 0.133(3) 0.0727(16) 0.129(3) -0.0176(16) -0.048(2) 0.0442(17)
N1 0.0434(7) 0.0416(7) 0.0567(8) -0.0004(6) -0.0075(6) 0.0048(6)
O1 0.0493(8) 0.0925(11) 0.1142(13) -0.0147(8) 0.0139(8) -0.0077(10)
O2 0.0613(8) 0.0729(9) 0.0587(7) -0.0149(7) -0.0028(6) 0.0174(7)
O3 0.0589(9) 0.0942(11) 0.0743(9) 0.0085(8) 0.0091(7) -0.0305(8)
O4 0.0472(8) 0.0625(8) 0.1207(13) 0.0017(7) -0.0119(8) 0.0208(9)
O5 0.0664(8) 0.0460(6) 0.0652(8) 0.0016(6) -0.0078(6) 0.0095(6)
S1 0.0434(2) 0.0569(2) 0.0483(2) 0.0004(2) 0.00160(19) -0.00257(19)

loop_
_atom_type_symbol
_atom_type_description
_atom_type_scat_dispersion_real
_atom_type_scat_dispersion_imag
_atom_type_scat_source
C C 0.0033 0.0016 'International Tables Vol C Tables 4.2.6.8 and 6.1.1.4'
H H 0.0000 0.0000 'International Tables Vol C Tables 4.2.6.8 and 6.1.1.4'
N N 0.0061 0.0033 'International Tables Vol C Tables 4.2.6.8 and 6.1.1.4'
O O 0.0106 0.0060 'International Tables Vol C Tables 4.2.6.8 and 6.1.1.4'
S S 0.1246 0.1234 'International Tables Vol C Tables 4.2.6.8 and 6.1.1.4'

loop_
_geom_angle_atom_site_label_1
_geom_angle_atom_site_label_2
_geom_angle_atom_site_label_3
_geom_angle_site_symmetry_1
_geom_angle_site_symmetry_3
_geom_angle
_geom_angle_publ_flag
C6 C1 C2 . . 120.05(19) ?
C6 C1 H1 . . 120.0 ?
C2 C1 H1 . . 120.0 ?
C1 C2 C3 . . 120.5(2) ?
C1 C2 H2 . . 119.7 ?
C3 C2 H2 . . 119.7 ?
C2 C3 C4 . . 118.28(17) ?
C2 C3 C7 . . 119.84(17) ?
C4 C3 C7 . . 121.88(16) ?
C5 C4 C3 . . 120.73(16) ?
C5 C4 N1 . . 119.76(16) ?
C3 C4 N1 . . 119.50(15) ?
C6 C5 C4 . . 119.74(19) ?
C6 C5 H5 . . 120.1 ?
C4 C5 H5 . . 120.1 ?
C5 C6 C1 . . 120.6(2) ?
C5 C6 H6 . . 119.7 ?
C1 C6 H6 . . 119.7 ?
O1 C7 C3 . . 123.7(2) ?
O1 C7 H7 . . 118.2 ?
C3 C7 H7 . . 118.2 ?
C9 C8 C13 . . 120.88(16) ?
C9 C8 S1 . . 119.43(13) ?
C13 C8 S1 . . 119.68(14) ?
C8 C9 C10 . . 119.37(18) ?
C8 C9 H9 . . 120.3 ?
C10 C9 H9 . . 120.3 ?
C11 C10 C9 . . 119.9(2) ?
C11 C10 H10 . . 120.0 ?
C9 C10 H10 . . 120.0 ?
C10 C11 C12 . . 120.7(2) ?
C10 C11 H11 . . 119.7 ?
C12 C11 H11 . . 119.7 ?
C11 C12 C13 . . 120.43(19) ?
C11 C12 H12 . . 119.8 ?
C13 C12 H12 . . 119.8 ?
C12 C13 C8 . . 118.67(18) ?
C12 C13 H13 . . 120.7 ?
C8 C13 H13 . . 120.7 ?
N1 C14 C15 . . 111.36(15) ?
N1 C14 H14A . . 109.4 ?
C15 C14 H14A . . 109.4 ?
N1 C14 H14B . . 109.4 ?
C15 C14 H14B . . 109.4 ?
H14A C14 H14B . . 108.0 ?
O4 C15 O5 . . 125.58(17) ?
O4 C15 C14 . . 125.54(16) ?
O5 C15 C14 . . 108.88(15) ?
O5 C16 C17 . . 106.6(2) ?
O5 C16 H16A . . 110.4 ?
C17 C16 H16A . . 110.4 ?
O5 C16 H16B . . 110.4 ?
C17 C16 H16B . . 110.4 ?
H16A C16 H16B . . 108.6 ?
C16 C17 H17A . . 109.5 ?
C16 C17 H17B . . 109.5 ?
H17A C17 H17B . . 109.5 ?
C16 C17 H17C . . 109.5 ?
H17A C17 H17C . . 109.5 ?
H17B C17 H17C . . 109.5 ?
C4 N1 C14 . . 117.44(14) ?
C4 N1 S1 . . 119.99(10) ?
C14 N1 S1 . . 118.12(12) ?
C15 O5 C16 . . 116.89(15) ?
O3 S1 O2 . . 120.46(10) ?
O3 S1 N1 . . 106.47(9) ?
O2 S1 N1 . . 105.88(8) ?
O3 S1 C8 . . 107.29(9) ?
O2 S1 C8 . . 109.85(9) ?
N1 S1 C8 . . 105.97(8) ?

loop_
_geom_bond_atom_site_label_1
_geom_bond_atom_site_label_2
_geom_bond_site_symmetry_2
_geom_bond_distance
_geom_bond_publ_flag
C1 C6 . 1.376(3) ?
C1 C2 . 1.378(3) ?
C1 H1 . 0.93 ?
C2 C3 . 1.395(3) ?
C2 H2 . 0.93 ?
C3 C4 . 1.396(2) ?
C3 C7 . 1.468(2) ?
C4 C5 . 1.384(2) ?
C4 N1 . 1.442(2) ?
C5 C6 . 1.370(3) ?
C5 H5 . 0.93 ?
C6 H6 . 0.93 ?
C7 O1 . 1.198(2) ?
C7 H7 . 0.93 ?
C8 C9 . 1.375(2) ?
C8 C13 . 1.388(2) ?
C8 S1 . 1.7605(16) ?
C9 C10 . 1.380(3) ?
C9 H9 . 0.93 ?
C10 C11 . 1.365(3) ?
C10 H10 . 0.93 ?
C11 C12 . 1.371(3) ?
C11 H11 . 0.93 ?
C12 C13 . 1.375(3) ?
C12 H12 . 0.93 ?
C13 H13 . 0.93 ?
C14 N1 . 1.455(2) ?
C14 C15 . 1.506(3) ?
C14 H14A . 0.97 ?
C14 H14B . 0.97 ?
C15 O4 . 1.188(2) ?
C15 O5 . 1.327(2) ?
C16 O5 . 1.443(2) ?
C16 C17 . 1.486(3) ?
C16 H16A . 0.97 ?
C16 H16B . 0.97 ?
C17 H17A . 0.96 ?
C17 H17B . 0.96 ?
C17 H17C . 0.96 ?
N1 S1 . 1.6419(14) ?
O2 S1 . 1.4253(13) ?
O3 S1 . 1.4209(15) ?

loop_
_geom_hbond_atom_site_label_D
_geom_hbond_atom_site_label_H
_geom_hbond_atom_site_label_A
_geom_hbond_site_symmetry_A
_geom_hbond_distance_DH
_geom_hbond_distance_HA
_geom_hbond_distance_DA
_geom_hbond_angle_DHA
C5 H5 O4 4_456 0.93 2.57 3.220(2) 127
C16 H16B Cg1 4_645 0.97 2.75 3.615(2) 150

loop_
_geom_torsion_atom_site_label_1
_geom_torsion_atom_site_label_2
_geom_torsion_atom_site_label_3
_geom_torsion_atom_site_label_4
_geom_torsion_site_symmetry_1
_geom_torsion_site_symmetry_2
_geom_torsion_site_symmetry_3
_geom_torsion_site_symmetry_4
_geom_torsion
_geom_torsion_publ_flag
C6 C1 C2 C3 . . . . -1.4(3) ?
C1 C2 C3 C4 . . . . 0.5(3) ?
C1 C2 C3 C7 . . . . -179.31(18) ?
C2 C3 C4 C5 . . . . 0.9(2) ?
C7 C3 C4 C5 . . . . -179.28(16) ?
C2 C3 C4 N1 . . . . -177.66(14) ?
C7 C3 C4 N1 . . . . 2.1(2) ?
C3 C4 C5 C6 . . . . -1.4(3) ?
N1 C4 C5 C6 . . . . 177.22(17) ?
C4 C5 C6 C1 . . . . 0.4(3) ?
C2 C1 C6 C5 . . . . 1.0(3) ?
C2 C3 C7 O1 . . . . -8.5(3) ?
C4 C3 C7 O1 . . . . 171.70(19) ?
C13 C8 C9 C10 . . . . -0.3(3) ?
S1 C8 C9 C10 . . . . 178.31(17) ?
C8 C9 C10 C11 . . . . -0.6(3) ?
C9 C10 C11 C12 . . . . 0.8(3) ?
C10 C11 C12 C13 . . . . 0.0(3) ?
C11 C12 C13 C8 . . . . -0.9(3) ?
C9 C8 C13 C12 . . . . 1.0(3) ?
S1 C8 C13 C12 . . . . -177.55(16) ?
N1 C14 C15 O4 . . . . -7.8(3) ?
N1 C14 C15 O5 . . . . 172.45(14) ?
C5 C4 N1 C14 . . . . -59.0(2) ?
C3 C4 N1 C14 . . . . 119.59(16) ?
C5 C4 N1 S1 . . . . 96.88(17) ?
C3 C4 N1 S1 . . . . -84.51(17) ?
C15 C14 N1 C4 . . . . -81.22(19) ?
C15 C14 N1 S1 . . . . 122.42(14) ?
O4 C15 O5 C16 . . . . -1.6(3) ?
C14 C15 O5 C16 . . . . 178.12(15) ?
C17 C16 O5 C15 . . . . 173.12(19) ?
C4 N1 S1 O3 . . . . 154.32(14) ?
C14 N1 S1 O3 . . . . -49.95(15) ?
C4 N1 S1 O2 . . . . 24.99(16) ?
C14 N1 S1 O2 . . . . -179.28(13) ?
C4 N1 S1 C8 . . . . -91.66(14) ?
C14 N1 S1 C8 . . . . 64.07(15) ?
C9 C8 S1 O3 . . . . 15.45(17) ?
C13 C8 S1 O3 . . . . -165.94(15) ?
C9 C8 S1 O2 . . . . 148.05(15) ?
C13 C8 S1 O2 . . . . -33.34(17) ?
C9 C8 S1 N1 . . . . -98.00(15) ?
C13 C8 S1 N1 . . . . 80.61(16) ?

loop_
_cod_related_entry_id
_cod_related_entry_database
_cod_related_entry_code
1 ChemSpider 24741650
